data_2232660
loop_
_publ_author_name
'Betz, Richard'
'Gerber, Thomas'
'Hosten, Eric'
'Samshuddin, S.'
'Narayana, Badiadka'
'Yathirajan, Hemmige S.'

_publ_section_title
;
 (<i>E</i>)-1-(4,4''-Difluoro-5'-methoxy-1,1':3',1''-terphenyl-4'-yl)-3-(4-nitrophenyl)prop-2-en-1-one
;
_journal_coeditor_code FJ2465
_journal_issue 12
_journal_name_full 'Acta Crystallographica Section E'
_journal_page_first o3179
_journal_page_last o3180
_journal_paper_doi 10.1107/S1600536811045806
_journal_volume 67
_journal_year 2011
_chemical_formula_iupac 'C28 H19 F2 N O4'
_chemical_formula_moiety 'C28 H19 F2 N O4'
_chemical_formula_sum 'C28 H19 F2 N O4'
_chemical_formula_weight 471.44
_chemical_melting_point 489
_chemical_name_systematic
(<i>E</i>)-1-(4,4''-Difluoro-5'-methoxy-1,1':3',1''-terphenyl-4'-yl)-3-(4-nitrophenyl)prop-2-en-1-one
_space_group_IT_number 14
_symmetry_cell_setting monoclinic
_symmetry_space_group_name_Hall '-P 2ybc'
_symmetry_space_group_name_H-M 'P 1 21/c 1'
_atom_sites_solution_hydrogens geom
_atom_sites_solution_primary direct
_atom_sites_solution_secondary difmap
_audit_creation_method SHELXL-97
_cell_angle_alpha 90.00
_cell_angle_beta 99.243(2)
_cell_angle_gamma 90.00
_cell_formula_units_Z 4
_cell_length_a 23.3751(7)
_cell_length_b 6.9098(2)
_cell_length_c 13.7879(5)
_cell_measurement_reflns_used 9792
_cell_measurement_temperature 200(2)
_cell_measurement_theta_max 28.35
_cell_measurement_theta_min 2.65
_cell_volume 2198.07(12)
_computing_cell_refinement 'SAINT (Bruker, 2010)'
_computing_data_collection 'APEX2 (Bruker, 2010)'
_computing_data_reduction 'SAINT (Bruker, 2010)'
_computing_molecular_graphics 'ORTEP-3 (Farrugia, 1997) and Mercury (Macrae <i>et al.</i>, 2008)'
_computing_publication_material 'SHELXL97 (Sheldrick, 2008) and PLATON (Spek, 2009)'
_computing_structure_refinement 'SHELXL97 (Sheldrick, 2008)'
_computing_structure_solution 'SHELXS97 (Sheldrick, 2008)'
_diffrn_ambient_temperature 200(2)
_diffrn_measured_fraction_theta_full 0.993
_diffrn_measured_fraction_theta_max 0.993
_diffrn_measurement_device_type 'Bruker APEXII CCD'
_diffrn_measurement_method '\f and \w scans'
_diffrn_radiation_monochromator graphite
_diffrn_radiation_source 'fine-focus sealed tube'
_diffrn_radiation_type MoK\a
_diffrn_radiation_wavelength 0.71073
_diffrn_reflns_av_R_equivalents 0.0255
_diffrn_reflns_av_sigmaI/netI 0.0107
_diffrn_reflns_limit_h_max 31
_diffrn_reflns_limit_h_min -31
_diffrn_reflns_limit_k_max 9
_diffrn_reflns_limit_k_min -9
_diffrn_reflns_limit_l_max 18
_diffrn_reflns_limit_l_min -18
_diffrn_reflns_number 37111
_diffrn_reflns_theta_full 28.36
_diffrn_reflns_theta_max 28.36
_diffrn_reflns_theta_min 1.77
_exptl_absorpt_coefficient_mu 0.107
_exptl_absorpt_correction_type none
_exptl_crystal_colour yellow
_exptl_crystal_density_diffrn 1.425
_exptl_crystal_density_method 'not measured'
_exptl_crystal_description block
_exptl_crystal_F_000 976
_exptl_crystal_size_max 0.580
_exptl_crystal_size_mid 0.442
_exptl_crystal_size_min 0.174
_refine_diff_density_max 0.323
_refine_diff_density_min -0.237
_refine_ls_extinction_method none
_refine_ls_goodness_of_fit_ref 1.052
_refine_ls_hydrogen_treatment constr
_refine_ls_matrix_type full
_refine_ls_number_parameters 317
_refine_ls_number_reflns 5462
_refine_ls_number_restraints 0
_refine_ls_restrained_S_all 1.052
_refine_ls_R_factor_all 0.0508
_refine_ls_R_factor_gt 0.0452
_refine_ls_shift/su_max 0.000
_refine_ls_shift/su_mean 0.000
_refine_ls_structure_factor_coef Fsqd
_refine_ls_weighting_details 'calc w=1/[\s^2^(Fo^2^)+(0.0442P)^2^+1.0552P] where P=(Fo^2^+2Fc^2^)/3'
_refine_ls_weighting_scheme calc
_refine_ls_wR_factor_gt 0.1075
_refine_ls_wR_factor_ref 0.1136
_reflns_number_gt 4899
_reflns_number_total 5462
_reflns_threshold_expression I>2sigma(I)
_cod_data_source_file fj2465.cif
_cod_data_source_block I
_cod_original_sg_symbol_H-M 'P 21/c'
_cod_database_code 2232660
_cod_database_fobs_code 2232660

loop_
_symmetry_equiv_pos_as_xyz
'x, y, z'
'-x, y+1/2, -z+1/2'
'-x, -y, -z'
'x, -y-1/2, z-1/2'

loop_
_atom_site_type_symbol
_atom_site_label
_atom_site_fract_x
_atom_site_fract_y
_atom_site_fract_z
_atom_site_U_iso_or_equiv
_atom_site_adp_type
_atom_site_calc_flag
_atom_site_refinement_flags
_atom_site_occupancy
_atom_site_symmetry_multiplicity
F F1 0.54918(4) 0.89243(16) 0.09405(8) 0.0577(3) Uani d . 1 1
F F2 0.14304(5) 0.02099(15) 0.26896(8) 0.0585(3) Uani d . 1 1
O O1 0.25621(5) 0.57681(15) 0.56774(8) 0.0428(2) Uani d . 1 1
O O2 0.32555(5) 1.02608(15) 0.54905(8) 0.0426(2) Uani d . 1 1
O O3 -0.01724(6) 1.5042(2) 0.61968(11) 0.0651(4) Uani d . 1 1
O O4 -0.06990(5) 1.2537(2) 0.63545(13) 0.0765(5) Uani d . 1 1
N N1 -0.02455(6) 1.3295(2) 0.62244(10) 0.0480(3) Uani d . 1 1
C C1 0.25169(5) 0.72612(19) 0.52066(9) 0.0310(3) Uani d . 1 1
C C2 0.20726(6) 0.8734(2) 0.53077(10) 0.0346(3) Uani d . 1 1
H H2 0.2095 0.9969 0.5013 0.042 Uiso calc R 1 1
C C3 0.16442(6) 0.8363(2) 0.58026(10) 0.0348(3) Uani d . 1 1
H H3 0.1650 0.7142 0.6121 0.042 Uiso calc R 1 1
C C4 0.35123(8) 1.2132(2) 0.55848(11) 0.0460(3) Uani d . 1 1
H H4A 0.3935 1.2006 0.5682 0.069 Uiso calc R 1 1
H H4B 0.3397 1.2798 0.6151 0.069 Uiso calc R 1 1
H H4C 0.3382 1.2882 0.4987 0.069 Uiso calc R 1 1
C C11 0.29155(5) 0.76687(18) 0.44743(9) 0.0291(2) Uani d . 1 1
C C12 0.33024(6) 0.92135(18) 0.46656(9) 0.0314(3) Uani d . 1 1
C C13 0.37199(5) 0.95644(19) 0.40751(9) 0.0314(3) Uani d . 1 1
H H13 0.3990 1.0591 0.4228 0.038 Uiso calc R 1 1
C C14 0.37401(5) 0.83985(18) 0.32563(9) 0.0287(2) Uani d . 1 1
C C15 0.33356(5) 0.69187(18) 0.30343(9) 0.0284(2) Uani d . 1 1
H H15 0.3338 0.6170 0.2457 0.034 Uiso calc R 1 1
C C16 0.29257(5) 0.65097(17) 0.36424(9) 0.0274(2) Uani d . 1 1
C C21 0.41994(5) 0.86685(17) 0.26396(9) 0.0292(2) Uani d . 1 1
C C22 0.47750(6) 0.89612(19) 0.30685(10) 0.0338(3) Uani d . 1 1
H H22 0.4870 0.9087 0.3762 0.041 Uiso calc R 1 1
C C23 0.52104(6) 0.9071(2) 0.24956(11) 0.0386(3) Uani d . 1 1
H H23 0.5602 0.9277 0.2787 0.046 Uiso calc R 1 1
C C24 0.50613(6) 0.8877(2) 0.14999(11) 0.0394(3) Uani d . 1 1
C C25 0.45022(7) 0.8625(2) 0.10411(11) 0.0410(3) Uani d . 1 1
H H25 0.4413 0.8524 0.0346 0.049 Uiso calc R 1 1
C C26 0.40697(6) 0.8522(2) 0.16222(10) 0.0356(3) Uani d . 1 1
H H26 0.3678 0.8348 0.1319 0.043 Uiso calc R 1 1
C C31 0.25194(5) 0.48643(18) 0.33831(9) 0.0278(2) Uani d . 1 1
C C32 0.27220(6) 0.31378(19) 0.30383(10) 0.0331(3) Uani d . 1 1
H H32 0.3119 0.3038 0.2968 0.040 Uiso calc R 1 1
C C33 0.23598(6) 0.1566(2) 0.27957(10) 0.0384(3) Uani d . 1 1
H H33 0.2501 0.0399 0.2556 0.046 Uiso calc R 1 1
C C34 0.17884(6) 0.1751(2) 0.29133(11) 0.0390(3) Uani d . 1 1
C C35 0.15653(6) 0.3426(2) 0.32347(10) 0.0381(3) Uani d . 1 1
H H35 0.1168 0.3510 0.3300 0.046 Uiso calc R 1 1
C C36 0.19314(5) 0.4991(2) 0.34611(10) 0.0329(3) Uani d . 1 1
H H36 0.1781 0.6168 0.3672 0.039 Uiso calc R 1 1
C C41 0.11626(6) 0.9660(2) 0.59044(9) 0.0334(3) Uani d . 1 1
C C42 0.11732(6) 1.1622(2) 0.56648(11) 0.0388(3) Uani d . 1 1
H H42 0.1500 1.2140 0.5423 0.047 Uiso calc R 1 1
C C43 0.07152(6) 1.2819(2) 0.57750(11) 0.0407(3) Uani d . 1 1
H H43 0.0725 1.4158 0.5623 0.049 Uiso calc R 1 1
C C44 0.02418(6) 1.2015(2) 0.61122(10) 0.0378(3) Uani d . 1 1
C C45 0.02118(6) 1.0089(2) 0.63473(11) 0.0414(3) Uani d . 1 1
H H45 -0.0122 0.9574 0.6568 0.050 Uiso calc R 1 1
C C46 0.06796(6) 0.8922(2) 0.62547(11) 0.0395(3) Uani d . 1 1
H H46 0.0672 0.7595 0.6433 0.047 Uiso calc R 1 1

loop_
_atom_site_aniso_label
_atom_site_aniso_U_11
_atom_site_aniso_U_22
_atom_site_aniso_U_33
_atom_site_aniso_U_12
_atom_site_aniso_U_13
_atom_site_aniso_U_23
F1 0.0536(6) 0.0593(6) 0.0704(6) 0.0013(5) 0.0407(5) 0.0106(5)
F2 0.0576(6) 0.0439(5) 0.0721(7) -0.0193(4) 0.0047(5) -0.0043(5)
O1 0.0448(5) 0.0411(5) 0.0462(6) 0.0121(4) 0.0186(4) 0.0126(4)
O2 0.0513(6) 0.0372(5) 0.0438(5) -0.0048(4) 0.0208(5) -0.0128(4)
O3 0.0632(8) 0.0562(8) 0.0811(9) 0.0269(6) 0.0276(7) 0.0082(7)
O4 0.0345(6) 0.0864(11) 0.1117(12) 0.0079(6) 0.0207(7) -0.0264(9)
N1 0.0370(6) 0.0639(9) 0.0438(7) 0.0154(6) 0.0084(5) -0.0087(6)
C1 0.0300(6) 0.0330(6) 0.0312(6) 0.0043(5) 0.0084(5) -0.0003(5)
C2 0.0362(6) 0.0341(6) 0.0355(6) 0.0077(5) 0.0118(5) 0.0020(5)
C3 0.0340(6) 0.0346(7) 0.0373(6) 0.0057(5) 0.0102(5) 0.0005(5)
C4 0.0619(9) 0.0356(7) 0.0392(7) 0.0010(7) 0.0041(7) -0.0078(6)
C11 0.0281(5) 0.0288(6) 0.0316(6) 0.0060(5) 0.0085(4) 0.0021(5)
C12 0.0337(6) 0.0283(6) 0.0331(6) 0.0051(5) 0.0082(5) -0.0022(5)
C13 0.0303(6) 0.0278(6) 0.0368(6) 0.0015(5) 0.0071(5) -0.0007(5)
C14 0.0266(5) 0.0281(6) 0.0322(6) 0.0056(4) 0.0076(4) 0.0032(5)
C15 0.0287(5) 0.0277(6) 0.0300(5) 0.0044(4) 0.0076(4) -0.0005(4)
C16 0.0259(5) 0.0254(5) 0.0313(6) 0.0057(4) 0.0063(4) 0.0019(4)
C21 0.0293(6) 0.0244(5) 0.0353(6) 0.0026(4) 0.0099(5) 0.0021(5)
C22 0.0324(6) 0.0314(6) 0.0383(6) -0.0004(5) 0.0078(5) 0.0018(5)
C23 0.0304(6) 0.0328(7) 0.0544(8) -0.0012(5) 0.0123(6) 0.0049(6)
C24 0.0419(7) 0.0304(6) 0.0522(8) 0.0017(5) 0.0264(6) 0.0075(6)
C25 0.0490(8) 0.0402(7) 0.0370(7) -0.0005(6) 0.0166(6) 0.0052(6)
C26 0.0344(6) 0.0365(7) 0.0367(7) 0.0003(5) 0.0082(5) 0.0047(5)
C31 0.0278(5) 0.0292(6) 0.0270(5) 0.0034(4) 0.0061(4) 0.0025(4)
C32 0.0338(6) 0.0314(6) 0.0354(6) 0.0047(5) 0.0093(5) 0.0008(5)
C33 0.0464(8) 0.0290(6) 0.0400(7) 0.0031(5) 0.0074(6) -0.0016(5)
C34 0.0422(7) 0.0347(7) 0.0389(7) -0.0082(6) 0.0026(5) 0.0026(5)
C35 0.0297(6) 0.0443(8) 0.0402(7) -0.0026(5) 0.0057(5) 0.0018(6)
C36 0.0287(6) 0.0341(6) 0.0364(6) 0.0039(5) 0.0071(5) -0.0005(5)
C41 0.0314(6) 0.0382(7) 0.0322(6) 0.0051(5) 0.0100(5) -0.0004(5)
C42 0.0365(7) 0.0412(7) 0.0420(7) 0.0062(6) 0.0164(5) 0.0044(6)
C43 0.0423(7) 0.0414(7) 0.0405(7) 0.0105(6) 0.0124(6) 0.0039(6)
C44 0.0307(6) 0.0505(8) 0.0324(6) 0.0105(6) 0.0055(5) -0.0059(6)
C45 0.0319(6) 0.0518(9) 0.0433(7) -0.0012(6) 0.0142(5) -0.0064(6)
C46 0.0383(7) 0.0389(7) 0.0440(7) 0.0006(6) 0.0146(6) -0.0018(6)

loop_
_atom_type_symbol
_atom_type_description
_atom_type_scat_dispersion_real
_atom_type_scat_dispersion_imag
_atom_type_scat_source
C C 0.0033 0.0016 'International Tables Vol C Tables 4.2.6.8 and 6.1.1.4'
H H 0.0000 0.0000 'International Tables Vol C Tables 4.2.6.8 and 6.1.1.4'
F F 0.0171 0.0103 'International Tables Vol C Tables 4.2.6.8 and 6.1.1.4'
N N 0.0061 0.0033 'International Tables Vol C Tables 4.2.6.8 and 6.1.1.4'
O O 0.0106 0.0060 'International Tables Vol C Tables 4.2.6.8 and 6.1.1.4'

loop_
_geom_angle_atom_site_label_1
_geom_angle_atom_site_label_2
_geom_angle_atom_site_label_3
_geom_angle
C12 O2 C4 117.90(11)
O4 N1 O3 123.89(14)
O4 N1 C44 117.61(15)
O3 N1 C44 118.49(14)
O1 C1 C2 122.49(12)
O1 C1 C11 120.47(11)
C2 C1 C11 117.04(11)
C3 C2 C1 121.13(13)
C3 C2 H2 119.4
C1 C2 H2 119.4
C2 C3 C41 126.04(13)
C2 C3 H3 117.0
C41 C3 H3 117.0
O2 C4 H4A 109.5
O2 C4 H4B 109.5
H4A C4 H4B 109.5
O2 C4 H4C 109.5
H4A C4 H4C 109.5
H4B C4 H4C 109.5
C12 C11 C16 119.70(11)
C12 C11 C1 117.89(11)
C16 C11 C1 122.35(11)
O2 C12 C13 123.57(12)
O2 C12 C11 115.19(11)
C13 C12 C11 121.16(11)
C12 C13 C14 119.49(12)
C12 C13 H13 120.3
C14 C13 H13 120.3
C15 C14 C13 119.48(11)
C15 C14 C21 119.62(11)
C13 C14 C21 120.87(11)
C14 C15 C16 121.49(11)
C14 C15 H15 119.3
C16 C15 H15 119.3
C15 C16 C11 118.55(11)
C15 C16 C31 118.84(11)
C11 C16 C31 122.61(11)
C26 C21 C22 118.52(12)
C26 C21 C14 120.55(11)
C22 C21 C14 120.83(11)
C23 C22 C21 120.84(13)
C23 C22 H22 119.6
C21 C22 H22 119.6
C24 C23 C22 118.31(13)
C24 C23 H23 120.8
C22 C23 H23 120.8
F1 C24 C23 118.25(14)
F1 C24 C25 118.59(14)
C23 C24 C25 123.16(12)
C24 C25 C26 118.00(13)
C24 C25 H25 121.0
C26 C25 H25 121.0
C25 C26 C21 121.16(13)
C25 C26 H26 119.4
C21 C26 H26 119.4
C32 C31 C36 118.13(12)
C32 C31 C16 119.80(11)
C36 C31 C16 122.07(11)
C33 C32 C31 121.69(12)
C33 C32 H32 119.2
C31 C32 H32 119.2
C34 C33 C32 117.75(13)
C34 C33 H33 121.1
C32 C33 H33 121.1
F2 C34 C35 118.84(13)
F2 C34 C33 118.30(13)
C35 C34 C33 122.85(13)
C34 C35 C36 118.63(12)
C34 C35 H35 120.7
C36 C35 H35 120.7
C35 C36 C31 120.91(12)
C35 C36 H36 119.5
C31 C36 H36 119.5
C46 C41 C42 118.89(12)
C46 C41 C3 119.20(13)
C42 C41 C3 121.91(12)
C43 C42 C41 120.79(13)
C43 C42 H42 119.6
C41 C42 H42 119.6
C42 C43 C44 118.22(14)
C42 C43 H43 120.9
C44 C43 H43 120.9
C45 C44 C43 122.82(13)
C45 C44 N1 119.22(13)
C43 C44 N1 117.96(14)
C44 C45 C46 118.19(13)
C44 C45 H45 120.9
C46 C45 H45 120.9
C45 C46 C41 121.07(14)
C45 C46 H46 119.5
C41 C46 H46 119.5

loop_
_geom_bond_atom_site_label_1
_geom_bond_atom_site_label_2
_geom_bond_distance
F1 C24 1.3630(15)
F2 C34 1.3586(16)
O1 C1 1.2145(16)
O2 C12 1.3673(15)
O2 C4 1.4230(18)
O3 N1 1.221(2)
O4 N1 1.2209(19)
N1 C44 1.4698(18)
C1 C2 1.4764(17)
C1 C11 1.5063(16)
C2 C3 1.3243(18)
C2 H2 0.9500
C3 C41 1.4630(17)
C3 H3 0.9500
C4 H4A 0.9800
C4 H4B 0.9800
C4 H4C 0.9800
C11 C12 1.3965(18)
C11 C16 1.4022(17)
C12 C13 1.3890(17)
C13 C14 1.3939(17)
C13 H13 0.9500
C14 C15 1.3930(17)
C14 C21 1.4844(16)
C15 C16 1.3997(16)
C15 H15 0.9500
C16 C31 1.4877(17)
C21 C26 1.3905(18)
C21 C22 1.3948(18)
C22 C23 1.3870(18)
C22 H22 0.9500
C23 C24 1.368(2)
C23 H23 0.9500
C24 C25 1.368(2)
C25 C26 1.3889(18)
C25 H25 0.9500
C26 H26 0.9500
C31 C32 1.3949(17)
C31 C36 1.3985(17)
C32 C33 1.3848(19)
C32 H32 0.9500
C33 C34 1.377(2)
C33 H33 0.9500
C34 C35 1.372(2)
C35 C36 1.3832(19)
C35 H35 0.9500
C36 H36 0.9500
C41 C46 1.3939(19)
C41 C42 1.397(2)
C42 C43 1.3802(19)
C42 H42 0.9500
C43 C44 1.384(2)
C43 H43 0.9500
C44 C45 1.374(2)
C45 C46 1.381(2)
C45 H45 0.9500
C46 H46 0.9500

loop_
_geom_hbond_atom_site_label_D
_geom_hbond_atom_site_label_H
_geom_hbond_atom_site_label_A
_geom_hbond_site_symmetry_A
_geom_hbond_distance_DH
_geom_hbond_distance_HA
_geom_hbond_distance_DA
_geom_hbond_angle_DHA
C25 H25 F1 3_675 0.95 2.54 3.2165(17) 129
C33 H33 Cg1 1_545 0.95 2.91 3.4748(15) 119
C24 F1 Cg1 2_655 1.3630(15) 3.9512(12) 4.8373(15) 123.40(8)

loop_
_geom_torsion_atom_site_label_1
_geom_torsion_atom_site_label_2
_geom_torsion_atom_site_label_3
_geom_torsion_atom_site_label_4
_geom_torsion
O1 C1 C2 C3 -10.8(2)
C11 C1 C2 C3 168.41(13)
C1 C2 C3 C41 -176.23(13)
O1 C1 C11 C12 -114.27(15)
C2 C1 C11 C12 66.55(15)
O1 C1 C11 C16 62.98(18)
C2 C1 C11 C16 -116.20(13)
C4 O2 C12 C13 20.49(19)
C4 O2 C12 C11 -162.74(12)
C16 C11 C12 O2 179.64(11)
C1 C11 C12 O2 -3.03(17)
C16 C11 C12 C13 -3.51(18)
C1 C11 C12 C13 173.82(11)
O2 C12 C13 C14 178.94(12)
C11 C12 C13 C14 2.35(19)
C12 C13 C14 C15 1.00(18)
C12 C13 C14 C21 -176.80(11)
C13 C14 C15 C16 -3.23(18)
C21 C14 C15 C16 174.59(11)
C14 C15 C16 C11 2.07(17)
C14 C15 C16 C31 -177.81(11)
C12 C11 C16 C15 1.28(17)
C1 C11 C16 C15 -175.93(11)
C12 C11 C16 C31 -178.84(11)
C1 C11 C16 C31 3.96(18)
C15 C14 C21 C26 41.97(17)
C13 C14 C21 C26 -140.23(13)
C15 C14 C21 C22 -134.25(13)
C13 C14 C21 C22 43.55(17)
C26 C21 C22 C23 -1.07(19)
C14 C21 C22 C23 175.23(12)
C21 C22 C23 C24 -0.3(2)
C22 C23 C24 F1 -177.96(12)
C22 C23 C24 C25 1.6(2)
F1 C24 C25 C26 178.13(13)
C23 C24 C25 C26 -1.4(2)
C24 C25 C26 C21 0.0(2)
C22 C21 C26 C25 1.2(2)
C14 C21 C26 C25 -175.06(12)
C15 C16 C31 C32 41.00(16)
C11 C16 C31 C32 -138.88(12)
C15 C16 C31 C36 -138.17(12)
C11 C16 C31 C36 41.95(17)
C36 C31 C32 C33 -1.30(19)
C16 C31 C32 C33 179.50(12)
C31 C32 C33 C34 -0.5(2)
C32 C33 C34 F2 -179.18(12)
C32 C33 C34 C35 1.6(2)
F2 C34 C35 C36 -179.97(12)
C33 C34 C35 C36 -0.7(2)
C34 C35 C36 C31 -1.2(2)
C32 C31 C36 C35 2.18(19)
C16 C31 C36 C35 -178.64(12)
C2 C3 C41 C46 165.67(14)
C2 C3 C41 C42 -14.6(2)
C46 C41 C42 C43 0.2(2)
C3 C41 C42 C43 -179.47(13)
C41 C42 C43 C44 -1.1(2)
C42 C43 C44 C45 0.5(2)
C42 C43 C44 N1 -179.77(13)
O4 N1 C44 C45 -12.8(2)
O3 N1 C44 C45 166.21(15)
O4 N1 C44 C43 167.52(15)
O3 N1 C44 C43 -13.5(2)
C43 C44 C45 C46 1.0(2)
N1 C44 C45 C46 -178.73(13)
C44 C45 C46 C41 -1.9(2)
C42 C41 C46 C45 1.3(2)
C3 C41 C46 C45 -178.97(13)
